data_2014553
loop_
_publ_author_name
'Oliveira, P. E. S. de'
'Conserva, L.M.'
'De Simone, C.A.'
'Pereira, M.A.'
'Malta, V.R.S.'
'Imbroisi, D.O.'

_publ_section_title
;
 A pimpinellin monomer and dimer isolated from the roots of
 <i>Esenbeckia grandiflora</i>
;
_journal_issue 12
_journal_name_full 'Acta Crystallographica Section C'
_journal_page_first o900
_journal_page_last o902
_journal_paper_doi 10.1107/S0108270104023777
_journal_volume 60
_journal_year 2004
_chemical_formula_iupac 'C26 H20 O10'
_chemical_formula_moiety 'C26 H20 O10'
_chemical_formula_sum 'C26 H20 O10'
_chemical_formula_weight 492.44
_chemical_name_systematic
;
5,5',6,6'-tetramethoxy-3,3',4,4'-tetrahydro-2H,2'H-3,3':4,4'-
bi(furo[2,3-h]-1-benzopyran)-2,2'-dione
;
_space_group_IT_number 2
_symmetry_cell_setting triclinic
_symmetry_space_group_name_Hall '-P 1'
_symmetry_space_group_name_H-M 'P -1'
_atom_sites_solution_hydrogens geom
_atom_sites_solution_primary direct
_atom_sites_solution_secondary difmap
_audit_creation_method SHELXL-97
_cell_angle_alpha 84.000(10)
_cell_angle_beta 83.280(10)
_cell_angle_gamma 77.660(10)
_cell_formula_units_Z 4
_cell_length_a 9.205(2)
_cell_length_b 14.285(4)
_cell_length_c 17.978(5)
_cell_measurement_reflns_used 7179
_cell_measurement_temperature 293(2)
_cell_measurement_theta_max 27.485
_cell_measurement_theta_min 0.998
_cell_volume 2285.8(10)
_computing_cell_refinement 'HKL Scalepack (Otwinowski & Minor, 1997)'
_computing_data_collection 'Collect (Nonius, 1997--2000)'
_computing_data_reduction 'HKL  Denzo (Otwinowski & Minor, 1997) and Scalepack'
_computing_molecular_graphics 'Ortep-3 (Farrugia, 1997)'
_computing_publication_material 'WinGX (Farrugia, 1999)'
_computing_structure_refinement 'SHELXL97 (Sheldrick, 1997)'
_computing_structure_solution 'SHELXS97 (Sheldrick, 1997)'
_diffrn_ambient_temperature 293(2)
_diffrn_detector_area_resol_mean 9
_diffrn_measured_fraction_theta_full 0.983
_diffrn_measured_fraction_theta_max 0.983
_diffrn_measurement_device_type 'Nonius KappaCCD'
_diffrn_measurement_method 'CCD rotation images,thick slices'
_diffrn_radiation_monochromator 'horizonally mounted graphite crystal'
_diffrn_radiation_source 'Enraf Nonius FR590'
_diffrn_radiation_type MoK\a
_diffrn_radiation_wavelength 0.71073
_diffrn_reflns_av_R_equivalents 0.0499
_diffrn_reflns_av_sigmaI/netI 0.1198
_diffrn_reflns_limit_h_max 11
_diffrn_reflns_limit_h_min -11
_diffrn_reflns_limit_k_max 18
_diffrn_reflns_limit_k_min -18
_diffrn_reflns_limit_l_max 20
_diffrn_reflns_limit_l_min -23
_diffrn_reflns_number 15850
_diffrn_reflns_theta_full 27.55
_diffrn_reflns_theta_max 27.55
_diffrn_reflns_theta_min 2.28
_exptl_absorpt_coefficient_mu 0.111
_exptl_absorpt_correction_type none
_exptl_crystal_colour colorless
_exptl_crystal_density_diffrn 1.431
_exptl_crystal_density_method 'not measured'
_exptl_crystal_description irregular
_exptl_crystal_F_000 1024
_exptl_crystal_size_max 0.30
_exptl_crystal_size_mid 0.25
_exptl_crystal_size_min 0.20
_refine_diff_density_max 0.190
_refine_diff_density_min -0.182
_refine_ls_extinction_coef 0.0033(10)
_refine_ls_extinction_expression Fc^*^=kFc[1+0.001xFc^2^\l^3^/sin(2\q)]^-1/4^
_refine_ls_extinction_method SHELXL97
_refine_ls_goodness_of_fit_ref 1.008
_refine_ls_hydrogen_treatment constr
_refine_ls_matrix_type full
_refine_ls_number_parameters 650
_refine_ls_number_reflns 10375
_refine_ls_number_restraints 0
_refine_ls_restrained_S_all 1.008
_refine_ls_R_factor_all 0.1934
_refine_ls_R_factor_gt 0.0764
_refine_ls_shift/su_max 0.001
_refine_ls_shift/su_mean 0.000
_refine_ls_structure_factor_coef Fsqd
_refine_ls_weighting_details 'calc w=1/[\s^2^(Fo^2^)+(0.0545P)^2^+0.6753P] where P=(Fo^2^+2Fc^2^)/3'
_refine_ls_weighting_scheme calc
_refine_ls_wR_factor_gt 0.1394
_refine_ls_wR_factor_ref 0.1825
_reflns_number_gt 4472
_reflns_number_total 10555
_reflns_threshold_expression I>2\s(I)
_cod_data_source_file sq1167.cif
_cod_data_source_block II
_cod_database_code 2014553
_cod_database_fobs_code 2014553

loop_
_symmetry_equiv_pos_as_xyz
'x, y, z'
'-x, -y, -z'

loop_
_atom_site_label
_atom_site_fract_x
_atom_site_fract_y
_atom_site_fract_z
_atom_site_U_iso_or_equiv
_atom_site_adp_type
_atom_site_calc_flag
_atom_site_refinement_flags
_atom_site_occupancy
_atom_site_disorder_assembly
_atom_site_disorder_group
_atom_site_type_symbol
O11 0.1363(3) -0.07631(17) 0.28667(15) 0.0760(8) Uani d . 1 . . O
O12 -0.0940(2) 0.13640(16) 0.46223(13) 0.0616(6) Uani d . 1 . . O
O13 -0.2096(3) 0.22030(18) 0.55433(15) 0.0814(8) Uani d . 1 . . O
O14 0.3969(3) 0.16166(17) 0.34640(16) 0.0743(8) Uani d . 1 . . O
O15 0.4048(3) 0.00133(16) 0.26544(15) 0.0774(8) Uani d . 1 . . O
O21 -0.4282(3) 0.32275(18) 0.24859(14) 0.0725(7) Uani d . 1 . . O
O22 -0.2644(2) 0.41263(15) 0.45686(12) 0.0583(6) Uani d . 1 . . O
O23 -0.2133(3) 0.45160(18) 0.56403(14) 0.0757(8) Uani d . 1 . . O
O24 0.1064(3) 0.27966(18) 0.26368(13) 0.0749(8) Uani d . 1 . . O
O25 -0.1301(3) 0.2582(2) 0.17901(14) 0.0837(8) Uani d . 1 . . O
C101 -0.0996(4) 0.2032(2) 0.5120(2) 0.0585(9) Uani d . 1 . . C
C102 0.0307(4) 0.2515(2) 0.51132(19) 0.0573(9) Uani d . 1 . . C
H102 0.0802 0.2355 0.5577 0.069 Uiso calc R 1 . . H
C103 0.1419(4) 0.2423(2) 0.44061(18) 0.0523(8) Uani d . 1 . . C
H103 0.2408 0.2481 0.4523 0.063 Uiso calc R 1 . . H
C104 0.1527(4) 0.1531(2) 0.40286(18) 0.0501(8) Uani d . 1 . . C
C105 0.2796(4) 0.1152(2) 0.3548(2) 0.0565(9) Uani d . 1 . . C
C106 0.2844(4) 0.0379(2) 0.31426(19) 0.0586(9) Uani d . 1 . . C
C107 0.1583(4) -0.0017(2) 0.3243(2) 0.0603(10) Uani d . 1 . . C
C108 -0.0027(5) -0.0902(3) 0.3133(3) 0.0789(12) Uani d . 1 . . C
H108 -0.0459 -0.1367 0.2972 0.095 Uiso calc R 1 . . H
C109 -0.0710(4) -0.0304(2) 0.3650(2) 0.0677(10) Uani d . 1 . . C
H109 -0.1657 -0.0279 0.3903 0.081 Uiso calc R 1 . . H
C110 0.0331(4) 0.0292(2) 0.37317(19) 0.0564(9) Uani d . 1 . . C
C111 0.0345(4) 0.1076(2) 0.41359(18) 0.0513(8) Uani d . 1 . . C
C112 0.5182(5) 0.1160(4) 0.3880(4) 0.149(3) Uani d . 1 . . C
H12A 0.5956 0.1526 0.3792 0.223 Uiso calc R 1 . . H
H12B 0.5568 0.0524 0.3724 0.223 Uiso calc R 1 . . H
H12C 0.4844 0.1120 0.4406 0.223 Uiso calc R 1 . . H
C113 0.4260(8) 0.0603(4) 0.1989(3) 0.165(3) Uani d . 1 . . C
H13A 0.5117 0.0296 0.1682 0.247 Uiso calc R 1 . . H
H13B 0.4414 0.1210 0.2112 0.247 Uiso calc R 1 . . H
H13C 0.3391 0.0706 0.1719 0.247 Uiso calc R 1 . . H
C201 -0.1663(4) 0.4127(2) 0.5078(2) 0.0556(9) Uani d . 1 . . C
C202 -0.0088(4) 0.3628(2) 0.48951(18) 0.0542(9) Uani d . 1 . . C
H202 0.0584 0.3945 0.5117 0.065 Uiso calc R 1 . . H
C203 0.0529(4) 0.3432(2) 0.40739(18) 0.0518(8) Uani d . 1 . . C
H203 0.1181 0.3865 0.3844 0.062 Uiso calc R 1 . . H
C204 -0.0711(4) 0.3401(2) 0.36153(17) 0.0476(8) Uani d . 1 . . C
C205 -0.0430(4) 0.3052(2) 0.28933(18) 0.0577(9) Uani d . 1 . . C
C206 -0.1568(4) 0.2956(2) 0.24786(18) 0.0617(10) Uani d . 1 . . C
C207 -0.3005(4) 0.3262(2) 0.28030(19) 0.0579(9) Uani d . 1 . . C
C208 -0.5440(5) 0.3622(3) 0.3000(2) 0.0732(11) Uani d . 1 . . C
H208 -0.6445 0.3695 0.2931 0.088 Uiso calc R 1 . . H
C209 -0.4963(4) 0.3886(2) 0.3601(2) 0.0605(9) Uani d . 1 . . C
H209 -0.5542 0.4165 0.4011 0.073 Uiso calc R 1 . . H
C210 -0.3359(4) 0.3649(2) 0.34810(18) 0.0518(8) Uani d . 1 . . C
C211 -0.2196(4) 0.3708(2) 0.38889(17) 0.0488(8) Uani d . 1 . . C
C212 0.1523(5) 0.3132(3) 0.1910(2) 0.0882(13) Uani d . 1 . . C
H12D 0.2579 0.2903 0.1805 0.132 Uiso calc R 1 . . H
H12E 0.1303 0.3823 0.1866 0.132 Uiso calc R 1 . . H
H12F 0.1002 0.2903 0.1557 0.132 Uiso calc R 1 . . H
C213 -0.1053(7) 0.1568(4) 0.1824(3) 0.129(2) Uani d . 1 . . C
H13D -0.0876 0.1363 0.1324 0.194 Uiso calc R 1 . . H
H13E -0.1917 0.1356 0.2079 0.194 Uiso calc R 1 . . H
H13F -0.0199 0.1296 0.2093 0.194 Uiso calc R 1 . . H
O31 1.1132(3) 0.55959(18) 0.14649(14) 0.0745(7) Uani d . 1 . . O
O32 0.7939(2) 0.61357(17) 0.36240(12) 0.0606(6) Uani d . 1 . . O
O33 0.6603(3) 0.64528(18) 0.46903(13) 0.0708(7) Uani d . 1 . . O
O34 0.5831(3) 0.58153(17) 0.13647(14) 0.0743(8) Uani d . 1 . . O
O35 0.8728(3) 0.5524(2) 0.05773(15) 0.0870(9) Uani d . 1 . . O
O41 0.6624(5) 0.9076(2) -0.01745(19) 0.1163(13) Uani d . 1 . . O
O42 0.6859(3) 0.83816(16) 0.23727(15) 0.0644(7) Uani d . 1 . . O
O43 0.6918(3) 0.8372(2) 0.35888(16) 0.0899(9) Uani d . 1 . . O
O44 0.3052(3) 0.73708(18) 0.12272(15) 0.0797(8) Uani d . 1 . . O
O45 0.4057(4) 0.8216(2) -0.01807(16) 0.1148(12) Uani d . 1 . . O
C301 0.6592(4) 0.6424(2) 0.4030(2) 0.0540(9) Uani d . 1 . . C
C302 0.5248(4) 0.6704(2) 0.36085(18) 0.0533(9) Uani d . 1 . . C
H302 0.4367 0.6579 0.3933 0.064 Uiso calc R 1 . . H
C303 0.5262(4) 0.6330(2) 0.28328(18) 0.0502(8) Uani d . 1 . . C
H303 0.4659 0.5841 0.2839 0.060 Uiso calc R 1 . . H
C304 0.6816(4) 0.6039(2) 0.24727(17) 0.0482(8) Uani d . 1 . . C
C305 0.7076(4) 0.5835(2) 0.17100(19) 0.0565(9) Uani d . 1 . . C
C306 0.8482(4) 0.5695(2) 0.13287(19) 0.0631(10) Uani d . 1 . . C
C307 0.9656(4) 0.5716(2) 0.1741(2) 0.0597(9) Uani d . 1 . . C
C308 1.1872(5) 0.5656(3) 0.2083(2) 0.0768(11) Uani d . 1 . . C
H308 1.2902 0.5596 0.2063 0.092 Uiso calc R 1 . . H
C309 1.0953(4) 0.5807(3) 0.2702(2) 0.0665(10) Uani d . 1 . . C
H309 1.1213 0.5871 0.3177 0.080 Uiso calc R 1 . . H
C310 0.9481(4) 0.5854(2) 0.24967(19) 0.0544(9) Uani d . 1 . . C
C311 0.8027(4) 0.6023(2) 0.28560(17) 0.0500(8) Uani d . 1 . . C
C312 0.5833(5) 0.4990(3) 0.0987(3) 0.0918(14) Uani d . 1 . . C
H12G 0.4907 0.5069 0.0769 0.138 Uiso calc R 1 . . H
H12H 0.5947 0.4432 0.1339 0.138 Uiso calc R 1 . . H
H12I 0.6647 0.4912 0.0598 0.138 Uiso calc R 1 . . H
C313 0.8991(8) 0.6329(4) 0.0089(3) 0.158(3) Uani d . 1 . . C
H13G 0.9144 0.6159 -0.0421 0.237 Uiso calc R 1 . . H
H13H 0.9863 0.6523 0.0213 0.237 Uiso calc R 1 . . H
H13I 0.8143 0.6850 0.0144 0.237 Uiso calc R 1 . . H
C401 0.6274(4) 0.8195(2) 0.3092(2) 0.0607(10) Uani d . 1 . . C
C402 0.4920(4) 0.7761(2) 0.32350(18) 0.0524(8) Uani d . 1 . . C
H402 0.4087 0.8173 0.3511 0.063 Uiso calc R 1 . . H
C403 0.4431(4) 0.7378(2) 0.25545(18) 0.0499(8) Uani d . 1 . . C
H403 0.3346 0.7425 0.2607 0.060 Uiso calc R 1 . . H
C404 0.4926(4) 0.7845(2) 0.18145(19) 0.0533(9) Uani d . 1 . . C
C405 0.4235(5) 0.7833(2) 0.1157(2) 0.0657(10) Uani d . 1 . . C
C406 0.4733(6) 0.8221(3) 0.0458(2) 0.0805(13) Uani d . 1 . . C
C407 0.5952(6) 0.8648(3) 0.0450(2) 0.0826(13) Uani d . 1 . . C
C408 0.7740(8) 0.9417(4) 0.0091(4) 0.128(2) Uani d . 1 . . C
H408 0.8367 0.9760 -0.0215 0.154 Uiso calc R 1 . . H
C409 0.7839(5) 0.9210(3) 0.0825(3) 0.0957(15) Uani d . 1 . . C
H409 0.8522 0.9361 0.1112 0.115 Uiso calc R 1 . . H
C410 0.6665(5) 0.8706(2) 0.1073(2) 0.0697(11) Uani d . 1 . . C
C411 0.6117(4) 0.8293(2) 0.1759(2) 0.0575(9) Uani d . 1 . . C
C412 0.1623(5) 0.7990(3) 0.1142(3) 0.1086(17) Uani d . 1 . . C
H12J 0.0866 0.7611 0.1198 0.163 Uiso calc R 1 . . H
H12K 0.1637 0.8330 0.0653 0.163 Uiso calc R 1 . . H
H12L 0.1409 0.8442 0.1519 0.163 Uiso calc R 1 . . H
C413 0.4359(8) 0.7329(4) -0.0498(3) 0.142(2) Uani d . 1 . . C
H13J 0.3849 0.7393 -0.0943 0.213 Uiso calc R 1 . . H
H13K 0.4020 0.6854 -0.0142 0.213 Uiso calc R 1 . . H
H13L 0.5416 0.7135 -0.0627 0.213 Uiso calc R 1 . . H

loop_
_atom_site_aniso_label
_atom_site_aniso_U_11
_atom_site_aniso_U_22
_atom_site_aniso_U_33
_atom_site_aniso_U_12
_atom_site_aniso_U_13
_atom_site_aniso_U_23
O11 0.091(2) 0.0567(15) 0.0799(18) -0.0114(14) -0.0041(16) -0.0164(13)
O12 0.0516(14) 0.0617(14) 0.0674(16) -0.0072(11) 0.0067(12) -0.0093(12)
O13 0.0703(18) 0.0779(17) 0.083(2) -0.0035(14) 0.0259(16) -0.0091(14)
O14 0.0532(16) 0.0624(15) 0.105(2) -0.0155(13) 0.0138(14) -0.0138(14)
O15 0.0790(18) 0.0537(14) 0.0861(19) 0.0005(13) 0.0267(15) -0.0119(13)
O21 0.0760(18) 0.0821(17) 0.0617(16) -0.0130(14) -0.0213(15) -0.0066(13)
O22 0.0580(14) 0.0607(14) 0.0541(14) 0.0000(11) -0.0086(12) -0.0165(11)
O23 0.0791(18) 0.0787(17) 0.0626(17) 0.0139(14) -0.0101(14) -0.0334(14)
O24 0.0660(17) 0.0970(19) 0.0475(15) 0.0057(14) 0.0055(12) 0.0002(13)
O25 0.095(2) 0.101(2) 0.0518(16) -0.0018(16) -0.0113(14) -0.0210(14)
C101 0.063(2) 0.051(2) 0.053(2) 0.0001(18) 0.0030(19) 0.0016(16)
C102 0.059(2) 0.060(2) 0.049(2) 0.0003(18) -0.0071(17) -0.0079(16)
C103 0.0486(19) 0.0529(19) 0.053(2) -0.0036(15) -0.0063(16) -0.0056(15)
C104 0.047(2) 0.0470(18) 0.054(2) -0.0056(16) -0.0026(16) -0.0058(15)
C105 0.048(2) 0.0471(19) 0.069(2) -0.0063(16) 0.0058(18) -0.0036(16)
C106 0.061(2) 0.0457(19) 0.062(2) -0.0014(18) 0.0072(18) -0.0050(16)
C107 0.072(3) 0.0416(19) 0.064(2) -0.0037(18) -0.005(2) -0.0081(16)
C108 0.082(3) 0.063(3) 0.095(3) -0.020(2) -0.015(3) -0.009(2)
C109 0.062(2) 0.055(2) 0.085(3) -0.0100(19) -0.014(2) 0.0010(19)
C110 0.055(2) 0.0463(19) 0.065(2) -0.0052(17) -0.0071(18) -0.0028(16)
C111 0.045(2) 0.0496(19) 0.055(2) -0.0023(16) -0.0014(16) -0.0033(15)
C112 0.065(3) 0.106(4) 0.279(8) -0.014(3) -0.057(4) 0.008(4)
C113 0.226(7) 0.089(4) 0.119(5) 0.031(4) 0.093(5) 0.017(3)
C201 0.065(2) 0.0470(19) 0.053(2) -0.0029(16) -0.0079(19) -0.0125(16)
C202 0.058(2) 0.0517(19) 0.054(2) -0.0058(16) -0.0093(17) -0.0134(15)
C203 0.050(2) 0.0483(18) 0.056(2) -0.0076(15) -0.0041(17) -0.0064(15)
C204 0.056(2) 0.0402(17) 0.0442(19) -0.0053(15) -0.0066(16) -0.0016(13)
C205 0.064(2) 0.056(2) 0.045(2) 0.0020(17) 0.0013(18) -0.0031(15)
C206 0.078(3) 0.070(2) 0.0348(19) -0.0050(19) -0.0120(19) -0.0093(16)
C207 0.058(2) 0.063(2) 0.051(2) -0.0048(18) -0.0137(19) -0.0030(17)
C208 0.061(2) 0.082(3) 0.073(3) -0.005(2) -0.017(2) 0.002(2)
C209 0.061(2) 0.058(2) 0.059(2) -0.0061(17) -0.0104(19) 0.0026(17)
C210 0.055(2) 0.0476(18) 0.050(2) -0.0036(15) -0.0089(17) 0.0000(15)
C211 0.061(2) 0.0415(17) 0.0409(19) -0.0036(15) -0.0056(17) -0.0051(14)
C212 0.095(3) 0.113(3) 0.056(3) -0.027(3) 0.004(2) -0.001(2)
C213 0.184(6) 0.105(4) 0.100(4) -0.011(4) -0.015(4) -0.048(3)
O31 0.0643(17) 0.0913(18) 0.0616(17) -0.0027(14) 0.0015(14) -0.0125(13)
O32 0.0538(15) 0.0808(16) 0.0463(14) -0.0099(12) -0.0051(11) -0.0080(11)
O33 0.0748(17) 0.0948(19) 0.0422(15) -0.0152(14) -0.0058(13) -0.0072(12)
O34 0.0761(18) 0.0713(16) 0.0786(18) 0.0021(13) -0.0283(15) -0.0326(13)
O35 0.096(2) 0.104(2) 0.0549(17) 0.0030(17) -0.0039(15) -0.0303(16)
O41 0.170(4) 0.087(2) 0.070(2) -0.008(2) 0.024(2) 0.0154(18)
O42 0.0627(16) 0.0597(15) 0.0710(18) -0.0142(12) -0.0041(14) -0.0059(12)
O43 0.109(2) 0.099(2) 0.083(2) -0.0559(18) -0.0357(18) 0.0027(16)
O44 0.085(2) 0.0680(16) 0.089(2) -0.0048(15) -0.0389(16) -0.0075(14)
O45 0.184(3) 0.088(2) 0.0664(19) 0.005(2) -0.050(2) -0.0045(16)
C301 0.062(2) 0.0531(19) 0.047(2) -0.0128(17) -0.0025(18) -0.0061(16)
C302 0.053(2) 0.0551(19) 0.051(2) -0.0120(16) -0.0014(17) -0.0039(15)
C303 0.052(2) 0.0484(18) 0.053(2) -0.0132(15) -0.0082(16) -0.0079(14)
C304 0.057(2) 0.0422(17) 0.0445(19) -0.0055(15) -0.0094(17) -0.0064(14)
C305 0.061(2) 0.0521(19) 0.055(2) 0.0036(16) -0.0181(19) -0.0154(16)
C306 0.076(3) 0.060(2) 0.047(2) 0.0044(19) -0.009(2) -0.0137(16)
C307 0.056(2) 0.062(2) 0.055(2) -0.0013(17) -0.0002(19) -0.0071(17)
C308 0.057(2) 0.102(3) 0.070(3) -0.015(2) -0.004(2) -0.007(2)
C309 0.056(2) 0.085(3) 0.057(2) -0.0105(19) -0.007(2) -0.0058(19)
C310 0.052(2) 0.061(2) 0.048(2) -0.0036(16) -0.0093(17) -0.0046(15)
C311 0.056(2) 0.0508(19) 0.0416(19) -0.0059(15) -0.0053(17) -0.0075(14)
C312 0.115(4) 0.082(3) 0.091(3) -0.023(3) -0.027(3) -0.039(2)
C313 0.263(8) 0.116(4) 0.053(3) 0.040(5) 0.000(4) 0.006(3)
C401 0.068(3) 0.050(2) 0.067(3) -0.0124(18) -0.017(2) -0.0049(17)
C402 0.053(2) 0.0532(19) 0.051(2) -0.0081(16) -0.0045(16) -0.0132(15)
C403 0.0445(19) 0.0489(18) 0.056(2) -0.0064(15) -0.0048(16) -0.0085(15)
C404 0.056(2) 0.0446(18) 0.055(2) 0.0015(16) -0.0066(18) -0.0084(15)
C405 0.081(3) 0.046(2) 0.068(3) -0.0001(19) -0.020(2) -0.0059(18)
C406 0.125(4) 0.057(2) 0.051(3) 0.004(3) -0.017(3) -0.0006(19)
C407 0.116(4) 0.056(2) 0.061(3) 0.002(2) 0.003(3) 0.005(2)
C408 0.157(6) 0.079(4) 0.128(6) -0.018(4) 0.045(5) 0.014(3)
C409 0.095(4) 0.075(3) 0.102(4) -0.008(3) 0.021(3) 0.009(3)
C410 0.074(3) 0.049(2) 0.073(3) 0.0003(19) 0.016(2) -0.0006(19)
C411 0.062(2) 0.0481(19) 0.058(2) -0.0008(18) -0.0030(19) -0.0069(16)
C412 0.091(3) 0.100(3) 0.132(4) 0.002(3) -0.042(3) -0.008(3)
C413 0.210(7) 0.123(4) 0.093(4) 0.000(4) -0.049(4) -0.043(3)

loop_
_atom_type_symbol
_atom_type_description
_atom_type_scat_dispersion_real
_atom_type_scat_dispersion_imag
_atom_type_scat_source
C C 0.0033 0.0016 'International Tables Vol C Tables 4.2.6.8 and 6.1.1.4'
H H 0.0000 0.0000 'International Tables Vol C Tables 4.2.6.8 and 6.1.1.4'
O O 0.0106 0.0060 'International Tables Vol C Tables 4.2.6.8 and 6.1.1.4'

loop_
_geom_angle_atom_site_label_1
_geom_angle_atom_site_label_2
_geom_angle_atom_site_label_3
_geom_angle
C108 O11 C107 105.3(3)
C101 O12 C111 121.1(3)
C105 O14 C112 114.5(3)
C106 O15 C113 114.9(3)
C207 O21 C208 104.3(3)
C201 O22 C211 122.0(3)
C205 O24 C212 118.2(3)
C206 O25 C213 114.5(3)
O13 C101 O12 117.3(4)
O13 C101 C102 123.1(3)
O12 C101 C102 119.6(3)
C101 C102 C103 115.6(3)
C101 C102 C202 113.3(3)
C103 C102 C202 88.2(2)
C101 C102 H102 112.5
C103 C102 H102 112.5
C202 C102 H102 112.5
C104 C103 C102 114.2(3)
C104 C103 C203 121.2(3)
C102 C103 C203 88.5(2)
C104 C103 H103 110.4
C102 C103 H103 110.4
C203 C103 H103 110.4
C111 C104 C105 119.0(3)
C111 C104 C103 118.9(3)
C105 C104 C103 122.1(3)
O14 C105 C106 120.3(3)
O14 C105 C104 117.5(3)
C106 C105 C104 122.2(3)
O15 C106 C105 123.3(4)
O15 C106 C107 120.7(3)
C105 C106 C107 116.0(3)
C106 C107 O11 125.6(3)
C106 C107 C110 124.6(3)
O11 C107 C110 109.7(3)
C109 C108 O11 113.4(4)
C109 C108 H108 123.3
O11 C108 H108 123.3
C108 C109 C110 105.4(4)
C108 C109 H109 127.3
C110 C109 H109 127.3
C107 C110 C111 117.0(3)
C107 C110 C109 106.1(3)
C111 C110 C109 136.8(3)
C104 C111 C110 120.9(3)
C104 C111 O12 123.9(3)
C110 C111 O12 115.2(3)
O14 C112 H12A 109.5
O14 C112 H12B 109.5
H12A C112 H12B 109.5
O14 C112 H12C 109.5
H12A C112 H12C 109.5
H12B C112 H12C 109.5
O15 C113 H13A 109.5
O15 C113 H13B 109.5
H13A C113 H13B 109.5
O15 C113 H13C 109.5
H13A C113 H13C 109.5
H13B C113 H13C 109.5
O23 C201 O22 117.7(3)
O23 C201 C202 125.1(3)
O22 C201 C202 117.1(3)
C201 C202 C203 120.9(3)
C201 C202 C102 117.0(3)
C203 C202 C102 88.7(2)
C201 C202 H202 109.5
C203 C202 H202 109.5
C102 C202 H202 109.5
C204 C203 C202 110.7(3)
C204 C203 C103 116.4(3)
C202 C203 C103 86.9(2)
C204 C203 H203 113.4
C202 C203 H203 113.4
C103 C203 H203 113.4
C211 C204 C205 117.3(3)
C211 C204 C203 120.9(3)
C205 C204 C203 121.8(3)
O24 C205 C206 122.5(3)
O24 C205 C204 114.8(3)
C206 C205 C204 122.7(3)
O25 C206 C207 121.3(3)
O25 C206 C205 123.0(3)
C207 C206 C205 115.7(3)
C210 C207 O21 110.5(3)
C210 C207 C206 124.7(3)
O21 C207 C206 124.8(3)
C209 C208 O21 113.0(3)
C209 C208 H208 123.5
O21 C208 H208 123.5
C208 C209 C210 105.3(3)
C208 C209 H209 127.3
C210 C209 H209 127.3
C207 C210 C211 118.0(3)
C207 C210 C209 106.8(3)
C211 C210 C209 135.1(3)
C210 C211 C204 121.5(3)
C210 C211 O22 114.7(3)
C204 C211 O22 123.8(3)
O24 C212 H12D 109.5
O24 C212 H12E 109.5
H12D C212 H12E 109.5
O24 C212 H12F 109.5
H12D C212 H12F 109.5
H12E C212 H12F 109.5
O25 C213 H13D 109.5
O25 C213 H13E 109.5
H13D C213 H13E 109.5
O25 C213 H13F 109.5
H13D C213 H13F 109.5
H13E C213 H13F 109.5
C307 O31 C308 104.4(3)
C301 O32 C311 121.2(3)
C305 O34 C312 117.9(3)
C306 O35 C313 114.1(3)
C407 O41 C408 104.4(5)
C401 O42 C411 121.4(3)
C405 O44 C412 114.9(3)
C406 O45 C413 115.1(3)
O33 C301 O32 117.1(3)
O33 C301 C302 125.6(3)
O32 C301 C302 117.3(3)
C301 C302 C303 120.2(3)
C301 C302 C402 116.4(3)
C303 C302 C402 89.3(2)
C301 C302 H302 109.8
C303 C302 H302 109.8
C402 C302 H302 109.8
C304 C303 C302 111.5(3)
C304 C303 C403 114.3(3)
C302 C303 C403 88.0(2)
C304 C303 H303 113.6
C302 C303 H303 113.6
C403 C303 H303 113.6
C311 C304 C305 118.3(3)
C311 C304 C303 121.0(3)
C305 C304 C303 120.6(3)
O34 C305 C306 121.9(3)
O34 C305 C304 115.8(3)
C306 C305 C304 122.3(3)
C305 C306 O35 122.2(3)
C305 C306 C307 116.6(3)
O35 C306 C307 121.2(3)
O31 C307 C310 110.8(3)
O31 C307 C306 125.5(3)
C310 C307 C306 123.7(3)
C309 C308 O31 112.7(4)
C309 C308 H308 123.7
O31 C308 H308 123.7
C308 C309 C310 106.3(3)
C308 C309 H309 126.8
C310 C309 H309 126.8
C307 C310 C311 117.7(3)
C307 C310 C309 105.8(3)
C311 C310 C309 136.4(3)
C304 C311 O32 124.2(3)
C304 C311 C310 121.2(3)
O32 C311 C310 114.5(3)
O34 C312 H12G 109.5
O34 C312 H12H 109.5
H12G C312 H12H 109.5
O34 C312 H12I 109.5
H12G C312 H12I 109.5
H12H C312 H12I 109.5
O35 C313 H13G 109.5
O35 C313 H13H 109.5
H13G C313 H13H 109.5
O35 C313 H13I 109.5
H13G C313 H13I 109.5
H13H C313 H13I 109.5
O43 C401 O42 117.1(4)
O43 C401 C402 122.8(4)
O42 C401 C402 120.0(3)
C401 C402 C403 116.3(3)
C401 C402 C302 113.2(3)
C403 C402 C302 88.7(2)
C401 C402 H402 112.2
C403 C402 H402 112.2
C302 C402 H402 112.2
C404 C403 C402 114.0(3)
C404 C403 C303 120.5(2)
C402 C403 C303 88.7(2)
C404 C403 H403 110.6
C402 C403 H403 110.6
C303 C403 H403 110.6
C411 C404 C405 117.9(3)
C411 C404 C403 119.4(3)
C405 C404 C403 122.7(3)
O44 C405 C406 120.0(4)
O44 C405 C404 116.7(3)
C406 C405 C404 123.2(4)
O45 C406 C407 121.4(4)
O45 C406 C405 123.4(5)
C407 C406 C405 115.2(4)
O41 C407 C410 110.1(5)
O41 C407 C406 125.1(5)
C410 C407 C406 124.8(4)
C409 C408 O41 113.8(5)
C409 C408 H408 123.1
O41 C408 H408 123.1
C408 C409 C410 104.7(6)
C408 C409 H409 127.7
C410 C409 H409 127.7
C407 C410 C411 117.2(4)
C407 C410 C409 107.0(4)
C411 C410 C409 135.9(5)
C404 C411 O42 123.3(3)
C404 C411 C410 121.7(4)
O42 C411 C410 115.0(4)
O44 C412 H12J 109.5
O44 C412 H12K 109.5
H12J C412 H12K 109.5
O44 C412 H12L 109.5
H12J C412 H12L 109.5
H12K C412 H12L 109.5
O45 C413 H13J 109.5
O45 C413 H13K 109.5
H13J C413 H13K 109.5
O45 C413 H13L 109.5
H13J C413 H13L 109.5
H13K C413 H13L 109.5

loop_
_geom_bond_atom_site_label_1
_geom_bond_atom_site_label_2
_geom_bond_site_symmetry_2
_geom_bond_distance
_geom_bond_publ_flag
O11 C108 . 1.360(5) ?
O11 C107 . 1.382(4) ?
O12 C101 . 1.363(4) ?
O12 C111 . 1.400(4) ?
O13 C101 . 1.191(4) ?
O14 C105 . 1.370(4) ?
O14 C112 . 1.420(5) ?
O15 C106 . 1.376(4) ?
O15 C113 . 1.409(5) ?
O21 C207 . 1.376(4) ?
O21 C208 . 1.390(4) ?
O22 C201 . 1.360(4) ?
O22 C211 . 1.396(4) ?
O23 C201 . 1.196(4) ?
O24 C205 . 1.382(4) ?
O24 C212 . 1.394(4) ?
O25 C206 . 1.374(4) ?
O25 C213 . 1.414(5) ?
C101 C102 . 1.504(5) ?
C102 C103 . 1.534(4) ?
C102 C202 . 1.572(4) ?
C102 H102 . 0.9800 ?
C103 C104 . 1.485(4) ?
C103 C203 . 1.592(4) ?
C103 H103 . 0.9800 ?
C104 C111 . 1.368(5) ?
C104 C105 . 1.413(4) ?
C105 C106 . 1.376(5) ?
C106 C107 . 1.381(5) ?
C107 C110 . 1.387(5) ?
C108 C109 . 1.337(5) ?
C108 H108 . 0.9300 ?
C109 C110 . 1.440(5) ?
C109 H109 . 0.9300 ?
C110 C111 . 1.400(5) ?
C112 H12A . 0.9600 ?
C112 H12B . 0.9600 ?
C112 H12C . 0.9600 ?
C113 H13A . 0.9600 ?
C113 H13B . 0.9600 ?
C113 H13C . 0.9600 ?
C201 C202 . 1.488(5) ?
C202 C203 . 1.550(4) ?
C202 H202 . 0.9800 ?
C203 C204 . 1.495(4) ?
C203 H203 . 0.9800 ?
C204 C211 . 1.391(4) ?
C204 C205 . 1.415(4) ?
C205 C206 . 1.392(5) ?
C206 C207 . 1.381(5) ?
C207 C210 . 1.367(4) ?
C208 C209 . 1.330(5) ?
C208 H208 . 0.9300 ?
C209 C210 . 1.438(5) ?
C209 H209 . 0.9300 ?
C210 C211 . 1.388(4) ?
C212 H12D . 0.9600 ?
C212 H12E . 0.9600 ?
C212 H12F . 0.9600 ?
C213 H13D . 0.9600 ?
C213 H13E . 0.9600 ?
C213 H13F . 0.9600 ?
O31 C307 . 1.372(4) ?
O31 C308 . 1.388(4) ?
O32 C301 . 1.368(4) ?
O32 C311 . 1.398(4) ?
O33 C301 . 1.193(4) ?
O34 C305 . 1.373(4) ?
O34 C312 . 1.420(4) ?
O35 C306 . 1.382(4) ?
O35 C313 . 1.418(6) ?
O41 C407 . 1.368(5) ?
O41 C408 . 1.377(7) ?
O42 C401 . 1.363(4) ?
O42 C411 . 1.394(4) ?
O43 C401 . 1.204(4) ?
O44 C405 . 1.377(5) ?
O44 C412 . 1.434(5) ?
O45 C406 . 1.370(5) ?
O45 C413 . 1.404(5) ?
C301 C302 . 1.487(5) ?
C302 C303 . 1.542(4) ?
C302 C402 . 1.569(4) ?
C302 H302 . 0.9800 ?
C303 C304 . 1.491(4) ?
C303 C403 . 1.588(4) ?
C303 H303 . 0.9800 ?
C304 C311 . 1.372(4) ?
C304 C305 . 1.414(4) ?
C305 C306 . 1.376(5) ?
C306 C307 . 1.387(5) ?
C307 C310 . 1.379(5) ?
C308 C309 . 1.325(5) ?
C308 H308 . 0.9300 ?
C309 C310 . 1.433(5) ?
C309 H309 . 0.9300 ?
C310 C311 . 1.399(5) ?
C312 H12G . 0.9600 ?
C312 H12H . 0.9600 ?
C312 H12I . 0.9600 ?
C313 H13G . 0.9600 ?
C313 H13H . 0.9600 ?
C313 H13I . 0.9600 ?
C401 C402 . 1.491(5) ?
C402 C403 . 1.540(4) ?
C402 H402 . 0.9800 ?
C403 C404 . 1.491(5) ?
C403 H403 . 0.9800 ?
C404 C411 . 1.372(5) ?
C404 C405 . 1.409(5) ?
C405 C406 . 1.387(6) ?
C406 C407 . 1.386(6) ?
C407 C410 . 1.381(6) ?
C408 C409 . 1.331(7) ?
C408 H408 . 0.9300 ?
C409 C410 . 1.428(6) ?
C409 H409 . 0.9300 ?
C410 C411 . 1.398(5) ?
C412 H12J . 0.9600 ?
C412 H12K . 0.9600 ?
C412 H12L . 0.9600 ?
C413 H13J . 0.9600 ?
C413 H13K . 0.9600 ?
C413 H13L . 0.9600 ?

loop_
_geom_hbond_atom_site_label_D
_geom_hbond_atom_site_label_H
_geom_hbond_atom_site_label_A
_geom_hbond_site_symmetry_A
_geom_hbond_distance_DH
_geom_hbond_distance_HA
_geom_hbond_distance_DA
_geom_hbond_angle_DHA
_geom_hbond_publ_flag
C103 H103 O33 2_666 0.98 2.55 3.320(4) 135 yes
C202 H202 O33 2_666 0.98 2.59 3.353(5) 135 yes
C212 H12E O31 1_455 0.96 2.54 3.477(5) 166 yes
C209 H209 O23 2_466 0.93 2.60 3.378(4) 142 yes
C209 H209 O33 2_566 0.93 2.57 3.297(4) 136 yes
C309 H309 O23 2_666 0.93 2.35 3.244(5) 161 yes
C302 H302 O13 2_566 0.98 2.57 3.272(4) 129 yes
C312 H12H O21 1_655 0.96 2.56 3.499(5) 165 yes
C402 H402 O13 2_566 0.98 2.46 3.196(4) 132 yes

loop_
_geom_torsion_atom_site_label_1
_geom_torsion_atom_site_label_2
_geom_torsion_atom_site_label_3
_geom_torsion_atom_site_label_4
_geom_torsion
C111 O12 C101 O13 -176.0(3)
C111 O12 C101 C102 4.0(4)
O13 C101 C102 C103 -163.7(3)
O12 C101 C102 C103 16.3(4)
O13 C101 C102 C202 -64.1(4)
O12 C101 C102 C202 116.0(3)
C101 C102 C103 C104 -29.3(4)
C202 C102 C103 C104 -144.4(3)
C101 C102 C103 C203 94.4(3)
C202 C102 C103 C203 -20.6(2)
C102 C103 C104 C111 24.0(4)
C203 C103 C104 C111 -79.8(4)
C102 C103 C104 C105 -157.7(3)
C203 C103 C104 C105 98.6(4)
C112 O14 C105 C106 -81.2(5)
C112 O14 C105 C104 102.1(4)
C111 C104 C105 O14 -178.8(3)
C103 C104 C105 O14 2.8(5)
C111 C104 C105 C106 4.6(5)
C103 C104 C105 C106 -173.8(3)
C113 O15 C106 C105 -70.7(6)
C113 O15 C106 C107 108.4(5)
O14 C105 C106 O15 1.6(5)
C104 C105 C106 O15 178.1(3)
O14 C105 C106 C107 -177.5(3)
C104 C105 C106 C107 -1.0(5)
O15 C106 C107 O11 -2.4(5)
C105 C106 C107 O11 176.7(3)
O15 C106 C107 C110 178.8(3)
C105 C106 C107 C110 -2.2(5)
C108 O11 C107 C106 -179.1(3)
C108 O11 C107 C110 -0.1(4)
C107 O11 C108 C109 0.0(4)
O11 C108 C109 C110 0.2(4)
C106 C107 C110 C111 1.6(5)
O11 C107 C110 C111 -177.4(3)
C106 C107 C110 C109 179.2(3)
O11 C107 C110 C109 0.2(4)
C108 C109 C110 C107 -0.2(4)
C108 C109 C110 C111 176.7(4)
C105 C104 C111 C110 -5.1(5)
C103 C104 C111 C110 173.3(3)
C105 C104 C111 O12 177.3(3)
C103 C104 C111 O12 -4.3(5)
C107 C110 C111 C104 2.2(5)
C109 C110 C111 C104 -174.5(4)
C107 C110 C111 O12 180.0(3)
C109 C110 C111 O12 3.3(6)
C101 O12 C111 C104 -11.0(5)
C101 O12 C111 C110 171.3(3)
C211 O22 C201 O23 178.7(3)
C211 O22 C201 C202 -2.3(4)
O23 C201 C202 C203 -160.5(3)
O22 C201 C202 C203 20.5(5)
O23 C201 C202 C102 93.6(4)
O22 C201 C202 C102 -85.4(4)
C101 C102 C202 C201 28.3(4)
C103 C102 C202 C201 145.5(3)
C101 C102 C202 C203 -96.0(3)
C103 C102 C202 C203 21.2(3)
C201 C202 C203 C204 -24.4(4)
C102 C202 C203 C204 96.6(3)
C201 C202 C203 C103 -141.4(3)
C102 C202 C203 C103 -20.4(3)
C104 C103 C203 C204 27.0(4)
C102 C103 C203 C204 -90.6(3)
C104 C103 C203 C202 138.5(3)
C102 C103 C203 C202 21.0(3)
C202 C203 C204 C211 11.8(4)
C103 C203 C204 C211 108.9(3)
C202 C203 C204 C205 -167.5(3)
C103 C203 C204 C205 -70.5(4)
C212 O24 C205 C206 49.1(5)
C212 O24 C205 C204 -132.1(3)
C211 C204 C205 O24 177.3(3)
C203 C204 C205 O24 -3.3(4)
C211 C204 C205 C206 -3.8(5)
C203 C204 C205 C206 175.6(3)
C213 O25 C206 C207 -94.7(5)
C213 O25 C206 C205 85.2(5)
O24 C205 C206 O25 1.4(5)
C204 C205 C206 O25 -177.3(3)
O24 C205 C206 C207 -178.7(3)
C204 C205 C206 C207 2.6(5)
C208 O21 C207 C210 0.6(4)
C208 O21 C207 C206 -178.9(3)
O25 C206 C207 C210 -179.4(3)
C205 C206 C207 C210 0.7(5)
O25 C206 C207 O21 0.0(6)
C205 C206 C207 O21 -179.9(3)
C207 O21 C208 C209 -0.3(4)
O21 C208 C209 C210 -0.1(4)
O21 C207 C210 C211 178.0(3)
C206 C207 C210 C211 -2.6(5)
O21 C207 C210 C209 -0.6(4)
C206 C207 C210 C209 178.8(3)
C208 C209 C210 C207 0.4(4)
C208 C209 C210 C211 -177.9(4)
C207 C210 C211 C204 1.1(5)
C209 C210 C211 C204 179.3(3)
C207 C210 C211 O22 178.9(3)
C209 C210 C211 O22 -2.9(5)
C205 C204 C211 C210 1.9(4)
C203 C204 C211 C210 -177.5(3)
C205 C204 C211 O22 -175.7(3)
C203 C204 C211 O22 4.9(5)
C201 O22 C211 C210 171.4(3)
C201 O22 C211 C204 -10.8(4)
C311 O32 C301 O33 176.1(3)
C311 O32 C301 C302 -5.9(4)
O33 C301 C302 C303 -159.5(3)
O32 C301 C302 C303 22.7(4)
O33 C301 C302 C402 94.6(4)
O32 C301 C302 C402 -83.2(4)
C301 C302 C303 C304 -22.4(4)
C402 C302 C303 C304 98.2(3)
C301 C302 C303 C403 -137.7(3)
C402 C302 C303 C403 -17.2(2)
C302 C303 C304 C311 6.8(4)
C403 C303 C304 C311 104.5(3)
C302 C303 C304 C305 -168.9(3)
C403 C303 C304 C305 -71.1(4)
C312 O34 C305 C306 54.3(5)
C312 O34 C305 C304 -127.6(4)
C311 C304 C305 O34 177.0(3)
C303 C304 C305 O34 -7.3(4)
C311 C304 C305 C306 -5.0(5)
C303 C304 C305 C306 170.8(3)
O34 C305 C306 O35 -0.1(5)
C304 C305 C306 O35 -178.1(3)
O34 C305 C306 C307 -178.9(3)
C304 C305 C306 C307 3.1(5)
C313 O35 C306 C305 103.4(5)
C313 O35 C306 C307 -77.8(5)
C308 O31 C307 C310 0.6(4)
C308 O31 C307 C306 -178.9(3)
C305 C306 C307 O31 -179.7(3)
O35 C306 C307 O31 1.5(6)
C305 C306 C307 C310 0.9(5)
O35 C306 C307 C310 -178.0(3)
C307 O31 C308 C309 -0.4(4)
O31 C308 C309 C310 0.0(5)
O31 C307 C310 C311 177.7(3)
C306 C307 C310 C311 -2.8(5)
O31 C307 C310 C309 -0.6(4)
C306 C307 C310 C309 178.9(3)
C308 C309 C310 C307 0.3(4)
C308 C309 C310 C311 -177.4(4)
C305 C304 C311 O32 -174.8(3)
C303 C304 C311 O32 9.5(5)
C305 C304 C311 C310 2.9(5)
C303 C304 C311 C310 -172.9(3)
C301 O32 C311 C304 -10.5(4)
C301 O32 C311 C310 171.7(3)
C307 C310 C311 C304 0.8(5)
C309 C310 C311 C304 178.4(4)
C307 C310 C311 O32 178.7(3)
C309 C310 C311 O32 -3.8(6)
C411 O42 C401 O43 -173.5(3)
C411 O42 C401 C402 8.4(4)
O43 C401 C402 C403 -167.2(3)
O42 C401 C402 C403 10.8(4)
O43 C401 C402 C302 -66.5(4)
O42 C401 C402 C302 111.5(3)
C301 C302 C402 C401 23.2(4)
C303 C302 C402 C401 -100.5(3)
C301 C302 C402 C403 141.5(3)
C303 C302 C402 C403 17.7(2)
C401 C402 C403 C404 -24.8(4)
C302 C402 C403 C404 -140.2(3)
C401 C402 C403 C303 98.2(3)
C302 C402 C403 C303 -17.2(2)
C304 C303 C403 C404 22.1(4)
C302 C303 C403 C404 134.8(3)
C304 C303 C403 C402 -95.2(3)
C302 C303 C403 C402 17.5(2)
C402 C403 C404 C411 21.6(4)
C303 C403 C404 C411 -81.9(4)
C402 C403 C404 C405 -159.5(3)
C303 C403 C404 C405 97.1(4)
C412 O44 C405 C406 -71.8(4)
C412 O44 C405 C404 111.1(4)
C411 C404 C405 O44 179.4(3)
C403 C404 C405 O44 0.4(4)
C411 C404 C405 C406 2.4(5)
C403 C404 C405 C406 -176.6(3)
C413 O45 C406 C407 105.4(5)
C413 O45 C406 C405 -76.6(6)
O44 C405 C406 O45 3.5(5)
C404 C405 C406 O45 -179.6(3)
O44 C405 C406 C407 -178.4(3)
C404 C405 C406 C407 -1.5(5)
C408 O41 C407 C410 -1.5(5)
C408 O41 C407 C406 178.3(4)
O45 C406 C407 O41 -1.7(6)
C405 C406 C407 O41 -179.8(3)
O45 C406 C407 C410 178.1(3)
C405 C406 C407 C410 0.0(6)
C407 O41 C408 C409 1.8(6)
O41 C408 C409 C410 -1.3(6)
O41 C407 C410 C411 -179.6(3)
C406 C407 C410 C411 0.6(6)
O41 C407 C410 C409 0.7(4)
C406 C407 C410 C409 -179.1(4)
C408 C409 C410 C407 0.3(5)
C408 C409 C410 C411 -179.3(4)
C405 C404 C411 O42 177.7(3)
C403 C404 C411 O42 -3.4(4)
C405 C404 C411 C410 -1.7(5)
C403 C404 C411 C410 177.3(3)
C401 O42 C411 C404 -13.0(4)
C401 O42 C411 C410 166.4(3)
C407 C410 C411 C404 0.3(5)
C409 C410 C411 C404 179.9(4)
C407 C410 C411 O42 -179.1(3)
C409 C410 C411 O42 0.5(6)

loop_
_cod_related_entry_id
_cod_related_entry_database
_cod_related_entry_code
1 ChemSpider 114125
